data_7714582
loop_
_publ_author_name
'Jung, Ahyung'
'Li, Yang'
'Ok, Kang Min'

_publ_section_title
;
 Chiral amino acid-templated tin fluorides tailoring nonlinear optical
 properties, birefringence, and photoluminescence.
;
_journal_issue 1
_journal_name_full 'Dalton transactions (Cambridge, England : 2003)'
_journal_page_first 105
_journal_page_last 114
_journal_paper_doi 10.1039/d3dt03257d
_journal_volume 53
_journal_year 2023
_chemical_absolute_configuration unk
_chemical_formula_moiety 'C8 H10 N O3, F3 Sn'
_chemical_formula_sum 'C8 H10 F3 N O3 Sn'
_chemical_formula_weight 343.86
_space_group_IT_number 4
_space_group_name_Hall 'P 2yb'
_space_group_name_H-M_alt 'P 1 21 1'
_symmetry_cell_setting monoclinic
_symmetry_Int_Tables_number 4
_symmetry_space_group_name_Hall 'P 2yb'
_symmetry_space_group_name_H-M 'P 1 21 1'
_atom_sites_solution_hydrogens mixed
_atom_sites_solution_primary difmap
_atom_sites_solution_secondary direct
_audit_conform_dict_location ftp://ftp.iucr.org/pub/cif_core.dic
_audit_conform_dict_name cif_core.dic
_audit_conform_dict_version 2.4.5
_audit_creation_date 2023-03-15T16:14:44-00:00
_audit_creation_method 'WinGX routine CIF_UPDATE'
_audit_update_record
;
2023-10-05 deposited with the CCDC.	2023-11-30 downloaded from the CCDC.
;
_cell_angle_alpha 90
_cell_angle_beta 90.8650(10)
_cell_angle_gamma 90
_cell_formula_units_Z 4
_cell_length_a 7.9798(3)
_cell_length_b 5.8516(2)
_cell_length_c 23.4718(9)
_cell_measurement_reflns_used 9917
_cell_measurement_temperature 150(2)
_cell_measurement_theta_max 28.57
_cell_measurement_theta_min 2.68
_cell_measurement_wavelength 0.71076
_cell_volume 1095.88(7)
_computing_cell_refinement 'SAINT V8.40B integration software'
_computing_data_collection 'Bruker APEX4 software'
_computing_data_reduction 'Bruker APEX4 software'
_computing_molecular_graphics 'Ortep for Windows (Farrugia, 2012)'
_computing_publication_material 'WinGX publication routines (Farrugia, 2012)'
_computing_structure_refinement 'SHELXL-2018/3 (Sheldrick, 2018)'
_computing_structure_solution 'SHELXS-2013 (Sheldrick, 2013/2)'
_diffrn_ambient_temperature 150(2)
_diffrn_detector 'PHOTON II CPAD detector'
_diffrn_measured_fraction_theta_full 0.998
_diffrn_measured_fraction_theta_max 0.996
_diffrn_measurement_device 'three-circle diffractometer'
_diffrn_measurement_device_type 'Bruker D8 QUEST'
_diffrn_measurement_method '\w scans'
_diffrn_orient_matrix_type 'x-axis to radiation source'
_diffrn_orient_matrix_UB_11 -0.091174
_diffrn_orient_matrix_UB_12 0.103922
_diffrn_orient_matrix_UB_13 0.007615
_diffrn_orient_matrix_UB_21 -0.140825
_diffrn_orient_matrix_UB_22 -0.069449
_diffrn_orient_matrix_UB_23 0.004713
_diffrn_orient_matrix_UB_31 0.032564
_diffrn_orient_matrix_UB_32 -0.009202
_diffrn_orient_matrix_UB_33 0.041657
_diffrn_radiation_monochromator graphite
_diffrn_radiation_type MoK\a
_diffrn_radiation_wavelength 0.71073
_diffrn_reflns_av_R_equivalents 0.066
_diffrn_reflns_av_unetI/netI 0.0509
_diffrn_reflns_Laue_measured_fraction_full 0.998
_diffrn_reflns_Laue_measured_fraction_max 0.996
_diffrn_reflns_limit_h_max 10
_diffrn_reflns_limit_h_min -10
_diffrn_reflns_limit_k_max 7
_diffrn_reflns_limit_k_min -7
_diffrn_reflns_limit_l_max 31
_diffrn_reflns_limit_l_min -31
_diffrn_reflns_number 22295
_diffrn_reflns_point_group_measured_fraction_full 0.999
_diffrn_reflns_point_group_measured_fraction_max 0.995
_diffrn_reflns_theta_full 25.242
_diffrn_reflns_theta_max 28.509
_diffrn_reflns_theta_min 2.553
_diffrn_source 'sealed x-ray tube'
_exptl_absorpt_coefficient_mu 2.365
_exptl_absorpt_correction_T_max 0.746
_exptl_absorpt_correction_T_min 0.492
_exptl_absorpt_correction_type multi-scan
_exptl_absorpt_process_details
;
        SADABS-2016/2 - Bruker AXS area detector scaling and absorption correcti
;
_exptl_crystal_colour colourless
_exptl_crystal_density_diffrn 2.084
_exptl_crystal_density_method 'not measured'
_exptl_crystal_description block
_exptl_crystal_F_000 664
_exptl_crystal_size_max 0.158
_exptl_crystal_size_mid 0.131
_exptl_crystal_size_min 0.069
_refine_diff_density_max 1.42
_refine_diff_density_min -0.844
_refine_diff_density_rms 0.137
_refine_ls_abs_structure_details
;
 Refined as an inversion twin.
;
_refine_ls_abs_structure_Flack 0.11(3)
_refine_ls_extinction_method none
_refine_ls_goodness_of_fit_ref 1.028
_refine_ls_hydrogen_treatment mixed
_refine_ls_matrix_type full
_refine_ls_number_constraints 0
_refine_ls_number_parameters 304
_refine_ls_number_reflns 5527
_refine_ls_number_restraints 5
_refine_ls_restrained_S_all 1.027
_refine_ls_R_factor_all 0.0339
_refine_ls_R_factor_gt 0.0321
_refine_ls_shift/su_max 0
_refine_ls_shift/su_mean 0
_refine_ls_structure_factor_coef Fsqd
_refine_ls_weighting_details 'w=1/[\s^2^(Fo^2^)+(0.0443P)^2^+0.4217P] where P=(Fo^2^+2Fc^2^)/3'
_refine_ls_weighting_scheme calc
_refine_ls_wR_factor_gt 0.0794
_refine_ls_wR_factor_ref 0.0803
_reflns_Friedel_coverage 0.823
_reflns_Friedel_fraction_full 1
_reflns_Friedel_fraction_max 0.993
_reflns_number_gt 5309
_reflns_number_total 5527
_reflns_threshold_expression 'I > 2\s(I)'
_cod_data_source_file d3dt03257d2.cif
_cod_data_source_block SSn(II)
_cod_depositor_comments 'Adding full bibliography for 7714580--7714583.cif.'
_cod_original_sg_symbol_H-M 'P 21'
_cod_database_code 7714582
_shelx_estimated_absorpt_t_min 0.706
_shelx_estimated_absorpt_t_max 0.854
_shelx_shelxl_version_number 2018/3

loop_
_symmetry_equiv_pos_as_xyz
'x, y, z'
'-x, y+1/2, -z'

loop_
_atom_site_label
_atom_site_type_symbol
_atom_site_fract_x
_atom_site_fract_y
_atom_site_fract_z
_atom_site_U_iso_or_equiv
_atom_site_adp_type
_atom_site_occupancy
_atom_site_site_symmetry_order
_atom_site_calc_flag
_atom_site_refinement_flags_posn
_atom_site_refinement_flags_adp
_atom_site_refinement_flags_occupancy
_atom_site_disorder_assembly
_atom_site_disorder_group
Sn1 Sn 1.02552(4) 0.86964(6) 0.41921(2) 0.01451(10) Uani 1 1 d . . . . .
Sn2 Sn 0.46125(5) 0.13929(6) -0.08092(2) 0.01342(10) Uani 1 1 d . . . . .
F1 F 0.7779(5) 0.9452(7) 0.42268(16) 0.0225(8) Uani 1 1 d . . . . .
F2 F 0.9718(5) 0.7006(7) 0.49570(17) 0.0210(8) Uani 1 1 d . . . . .
F3 F 0.9426(5) 0.5837(6) 0.37494(16) 0.0223(8) Uani 1 1 d . . . . .
F4 F 0.5427(5) 0.3226(6) -0.00806(15) 0.0192(8) Uani 1 1 d . . . . .
F5 F 0.5548(5) 0.4061(7) -0.13000(15) 0.0226(8) Uani 1 1 d . . . . .
F6 F 0.7028(5) 0.0313(7) -0.07860(15) 0.0228(8) Uani 1 1 d . . . . .
O1 O 0.4805(9) 0.8065(9) 0.8255(2) 0.0330(14) Uani 1 1 d D . . . .
H1O H 0.519(11) 0.664(9) 0.840(4) 0.049 Uiso 1 1 d D U . . .
O2 O 0.9480(8) 0.1889(9) 0.32523(19) 0.0325(13) Uani 1 1 d D . . . .
O3 O 0.7552(5) 0.9310(8) 0.55373(19) 0.0202(9) Uani 1 1 d D . . . .
H3O H 0.828(8) 0.848(13) 0.531(3) 0.03 Uiso 1 1 d D U . . .
O4 O 0.5775(5) 0.6481(9) 0.52990(18) 0.0204(8) Uani 1 1 d . . . . .
O5 O 0.7447(5) 0.0801(8) 0.05312(19) 0.0192(9) Uani 1 1 d D . . . .
H5O H 0.670(8) 0.189(11) 0.037(3) 0.029 Uiso 1 1 d D U . . .
O6 O 0.9320(5) 0.3484(8) 0.02958(18) 0.0199(9) Uani 1 1 d . . . . .
H2O H 0.941(10) 0.341(6) 0.339(3) 0.03 Uiso 1 1 d D U . . .
N1 N 0.3103(6) 0.8884(10) 0.56548(19) 0.0152(9) Uani 1 1 d . . . . .
H1A H 0.230441 0.960728 0.58609 0.023 Uiso 1 1 calc R U . . .
H1B H 0.297796 0.734475 0.569045 0.023 Uiso 1 1 calc R U . . .
H1C H 0.299112 0.928308 0.52815 0.023 Uiso 1 1 calc R U . . .
N2 N 1.1915(6) 0.0936(9) 0.0687(2) 0.0168(10) Uani 1 1 d . . . . .
H2A H 1.269576 0.019209 0.090403 0.025 Uiso 1 1 calc R U . . .
H2B H 1.207276 0.247072 0.071842 0.025 Uiso 1 1 calc R U . . .
H2C H 1.201955 0.05106 0.031602 0.025 Uiso 1 1 calc R U . . .
C1 C 0.4897(8) 0.8355(12) 0.7677(2) 0.0208(13) Uani 1 1 d . . . . .
C2 C 0.5477(9) 0.6684(12) 0.7313(3) 0.0252(14) Uani 1 1 d . . . . .
H2 H 0.587488 0.527109 0.746191 0.03 Uiso 1 1 calc R U . . .
C3 C 0.5477(9) 0.7076(11) 0.6730(3) 0.0216(13) Uani 1 1 d . . . . .
H3 H 0.584449 0.59095 0.647924 0.026 Uiso 1 1 calc R U . . .
C4 C 0.4944(7) 0.9157(10) 0.6509(2) 0.0150(11) Uani 1 1 d . . . . .
C5 C 0.4392(9) 1.0842(11) 0.6879(3) 0.0227(14) Uani 1 1 d . . . . .
H5 H 0.403069 1.227259 0.673024 0.027 Uiso 1 1 calc R U . . .
C6 C 0.4362(11) 1.0460(12) 0.7462(3) 0.0271(16) Uani 1 1 d . . . . .
H6 H 0.398249 1.161971 0.771254 0.033 Uiso 1 1 calc R U . . .
C7 C 0.4804(7) 0.9568(12) 0.5872(2) 0.0145(12) Uani 1 1 d . . . . .
H7 H 0.495158 1.124051 0.580012 0.017 Uiso 1 1 calc R U . . .
C8 C 0.6091(7) 0.8301(10) 0.5537(2) 0.0142(11) Uani 1 1 d . . . . .
C9 C 0.9674(8) 0.1613(12) 0.2683(2) 0.0197(12) Uani 1 1 d . . . . .
C10 C 1.0341(9) 0.3307(11) 0.2340(3) 0.0219(14) Uani 1 1 d . . . . .
H10 H 1.068645 0.472397 0.250116 0.026 Uiso 1 1 calc R U . . .
C11 C 1.0501(9) 0.2908(11) 0.1753(3) 0.0199(13) Uani 1 1 d . . . . .
H11 H 1.092434 0.407921 0.151525 0.024 Uiso 1 1 calc R U . . .
C12 C 1.0046(7) 0.0823(9) 0.1519(2) 0.0126(11) Uani 1 1 d . . . . .
C13 C 0.9372(9) -0.0854(11) 0.1866(3) 0.0213(13) Uani 1 1 d . . . . .
H13 H 0.904017 -0.227926 0.170721 0.026 Uiso 1 1 calc R U . . .
C14 C 0.9182(10) -0.0455(12) 0.2447(3) 0.0261(15) Uani 1 1 d . . . . .
H14 H 0.871272 -0.160495 0.268188 0.031 Uiso 1 1 calc R U . . .
C15 C 1.0214(7) 0.0338(11) 0.0885(2) 0.0125(11) Uani 1 1 d . . . . .
H15 H 1.001317 -0.132653 0.081581 0.015 Uiso 1 1 calc R U . . .
C16 C 0.8942(7) 0.1728(11) 0.0530(2) 0.0145(11) Uani 1 1 d . . . . .

loop_
_atom_site_aniso_label
_atom_site_aniso_U_11
_atom_site_aniso_U_22
_atom_site_aniso_U_33
_atom_site_aniso_U_23
_atom_site_aniso_U_13
_atom_site_aniso_U_12
Sn1 0.0150(2) 0.01407(19) 0.01451(17) -0.00030(15) 0.00185(13) -0.00240(15)
Sn2 0.01357(19) 0.01362(19) 0.01302(17) -0.00023(14) -0.00120(13) -0.00070(15)
F1 0.0193(17) 0.0214(19) 0.0267(19) 0.0017(15) 0.0012(15) 0.0017(15)
F2 0.023(2) 0.019(2) 0.0212(17) 0.0031(15) 0.0067(15) 0.0056(15)
F3 0.0229(18) 0.021(2) 0.0230(17) -0.0079(15) 0.0027(15) -0.0011(15)
F4 0.0195(18) 0.019(2) 0.0192(17) -0.0028(14) -0.0055(14) 0.0053(14)
F5 0.0243(18) 0.023(2) 0.0205(17) 0.0050(15) -0.0024(14) -0.0023(16)
F6 0.0229(19) 0.026(2) 0.0200(17) -0.0001(15) 0.0004(15) 0.0087(16)
O1 0.064(4) 0.023(3) 0.012(2) 0.0023(19) 0.000(2) 0.009(3)
O2 0.061(4) 0.023(3) 0.013(2) -0.0005(19) 0.006(2) -0.002(3)
O3 0.018(2) 0.020(2) 0.022(2) -0.0068(17) 0.0036(17) -0.0052(17)
O4 0.021(2) 0.020(2) 0.0210(19) -0.0064(19) 0.0036(16) -0.004(2)
O5 0.0143(19) 0.021(2) 0.022(2) 0.0044(17) -0.0038(16) -0.0015(17)
O6 0.019(2) 0.019(2) 0.0217(19) 0.0070(19) -0.0012(16) -0.0017(19)
N1 0.016(2) 0.017(2) 0.013(2) 0.001(2) 0.0003(17) 0.000(2)
N2 0.017(2) 0.022(3) 0.012(2) -0.0027(19) -0.0001(18) 0.001(2)
C1 0.028(3) 0.024(4) 0.011(2) 0.000(2) -0.001(2) -0.001(3)
C2 0.043(4) 0.016(3) 0.017(3) 0.002(3) -0.003(3) 0.007(3)
C3 0.035(4) 0.012(3) 0.018(3) -0.001(2) 0.002(3) 0.006(3)
C4 0.015(2) 0.016(3) 0.014(2) -0.001(2) -0.001(2) -0.001(2)
C5 0.037(4) 0.015(3) 0.016(3) 0.000(2) -0.001(3) 0.010(3)
C6 0.046(4) 0.021(3) 0.015(3) -0.004(3) -0.003(3) 0.012(3)
C7 0.015(3) 0.015(3) 0.014(3) 0.002(2) 0.001(2) 0.001(2)
C8 0.016(2) 0.019(3) 0.008(2) -0.001(2) -0.0024(19) 0.001(2)
C9 0.029(3) 0.017(3) 0.013(2) 0.001(2) 0.003(2) 0.005(3)
C10 0.034(4) 0.016(3) 0.016(3) -0.005(2) 0.004(2) -0.003(3)
C11 0.030(4) 0.016(3) 0.014(3) 0.000(2) 0.004(2) -0.005(3)
C12 0.017(3) 0.012(3) 0.009(2) -0.002(2) 0.000(2) 0.003(2)
C13 0.034(3) 0.015(3) 0.015(3) 0.000(2) 0.002(2) -0.007(3)
C14 0.042(4) 0.017(3) 0.020(3) 0.005(3) 0.007(3) -0.004(3)
C15 0.014(3) 0.011(3) 0.012(2) 0.002(2) 0.002(2) 0.001(2)
C16 0.015(2) 0.020(3) 0.008(2) 0.000(2) -0.0008(19) -0.003(2)

loop_
_atom_type_symbol
_atom_type_description
_atom_type_scat_dispersion_real
_atom_type_scat_dispersion_imag
_atom_type_scat_source
C C 0.0033 0.0016 'International Tables Vol C Tables 4.2.6.8 and 6.1.1.4'
H H 0 0 'International Tables Vol C Tables 4.2.6.8 and 6.1.1.4'
N N 0.0061 0.0033 'International Tables Vol C Tables 4.2.6.8 and 6.1.1.4'
O O 0.0106 0.006 'International Tables Vol C Tables 4.2.6.8 and 6.1.1.4'
F F 0.0171 0.0103 'International Tables Vol C Tables 4.2.6.8 and 6.1.1.4'
Sn Sn -0.6537 1.4246 'International Tables Vol C Tables 4.2.6.8 and 6.1.1.4'

loop_
_geom_angle_atom_site_label_1
_geom_angle_atom_site_label_2
_geom_angle_atom_site_label_3
_geom_angle
_geom_angle_site_symmetry_1
_geom_angle_site_symmetry_3
_geom_angle_publ_flag
F1 Sn1 F3 83.83(15) . . ?
F1 Sn1 F2 81.77(15) . . ?
F3 Sn1 F2 88.89(16) . . ?
F6 Sn2 F5 84.27(15) . . ?
F6 Sn2 F4 81.71(14) . . ?
F5 Sn2 F4 87.63(14) . . ?
O1 C1 C2 123.2(6) . . ?
O1 C1 C6 116.5(6) . . ?
C2 C1 C6 120.2(6) . . ?
C1 C2 C3 119.8(6) . . ?
C4 C3 C2 120.5(6) . . ?
C3 C4 C5 119.3(5) . . ?
C3 C4 C7 121.6(6) . . ?
C5 C4 C7 118.9(6) . . ?
C6 C5 C4 120.8(6) . . ?
C5 C6 C1 119.3(6) . . ?
N1 C7 C8 108.4(5) . . ?
N1 C7 C4 110.2(5) . . ?
C8 C7 C4 113.4(5) . . ?
O4 C8 O3 124.7(5) . . ?
O4 C8 C7 122.0(5) . . ?
O3 C8 C7 113.2(5) . . ?
O2 C9 C14 117.5(6) . . ?
O2 C9 C10 122.4(6) . . ?
C14 C9 C10 120.1(5) . . ?
C9 C10 C11 119.4(6) . . ?
C12 C11 C10 120.6(6) . . ?
C11 C12 C13 119.4(5) . . ?
C11 C12 C15 121.8(5) . . ?
C13 C12 C15 118.8(5) . . ?
C12 C13 C14 120.3(6) . . ?
C9 C14 C13 120.2(6) . . ?
N2 C15 C12 110.9(5) . . ?
N2 C15 C16 107.8(5) . . ?
C12 C15 C16 111.3(5) . . ?
O6 C16 O5 126.0(5) . . ?
O6 C16 C15 122.0(5) . . ?
O5 C16 C15 112.0(5) . . ?

loop_
_geom_bond_atom_site_label_1
_geom_bond_atom_site_label_2
_geom_bond_distance
_geom_bond_site_symmetry_2
_geom_bond_publ_flag
Sn1 F1 2.027(4) . ?
Sn1 F3 2.073(4) . ?
Sn1 F2 2.100(4) . ?
Sn2 F6 2.028(4) . ?
Sn2 F5 2.085(4) . ?
Sn2 F4 2.113(4) . ?
O1 C1 1.369(7) . ?
O2 C9 1.357(7) . ?
O3 C8 1.306(7) . ?
O4 C8 1.227(8) . ?
O5 C16 1.311(7) . ?
O6 C16 1.206(8) . ?
N1 C7 1.497(7) . ?
N2 C15 1.483(8) . ?
C1 C2 1.383(9) . ?
C1 C6 1.396(10) . ?
C2 C3 1.389(8) . ?
C3 C4 1.387(8) . ?
C4 C5 1.389(8) . ?
C4 C7 1.519(8) . ?
C5 C6 1.389(9) . ?
C7 C8 1.498(8) . ?
C9 C14 1.385(10) . ?
C9 C10 1.388(9) . ?
C10 C11 1.405(8) . ?
C11 C12 1.384(8) . ?
C12 C13 1.389(8) . ?
C12 C15 1.522(7) . ?
C13 C14 1.394(9) . ?
C15 C16 1.537(8) . ?
